data_1512616
loop_
_publ_author_name
'Zihong Zhou'
'Wen Li'
'Xiaohua Hou'
'Xiang Hao'
'Langqiu Chen'
'Carl Redshaw'
'Wen-Hua Sun'

_publ_section_title
;
 Synthesis, structure and photophysical properties of
 2-benzhydryl-4-methyl-6-(aryliminomethyl)phenol ligands and the zinc
 complexes thereof
;
_journal_name_full 'Inorganica Chimica Acta'
_journal_page_first 292
_journal_page_last 299
_journal_paper_doi 10.1016/j.ica.2012.03.046
_journal_volume 392
_journal_year 2012
_chemical_formula_sum 'C30 H29 N O'
_chemical_formula_weight 419.54
_space_group_IT_number 14
_symmetry_cell_setting monoclinic
_symmetry_space_group_name_Hall '-P 2yn'
_symmetry_space_group_name_H-M 'P 1 21/n 1'
_atom_sites_solution_hydrogens geom
_atom_sites_solution_primary direct
_atom_sites_solution_secondary difmap
_cell_angle_alpha 90.00
_cell_angle_beta 111.14(3)
_cell_angle_gamma 90.00
_cell_formula_units_Z 4
_cell_length_a 8.6521(17)
_cell_length_b 26.552(5)
_cell_length_c 10.833(2)
_cell_measurement_reflns_used 5321
_cell_measurement_temperature 173(2)
_cell_measurement_theta_max 25.36
_cell_measurement_theta_min 1.53
_cell_volume 2321.2(9)
_computing_cell_refinement 'CrystalClear (Rigaku Inc., 2007)'
_computing_data_collection 'CrystalClear (Rigaku Inc., 2007)'
_computing_data_reduction 'CrystalClear (Rigaku Inc., 2007)'
_computing_molecular_graphics 'XP in Siemens SHELXTL (Sheldrick, 1994)'
_computing_publication_material 'SHELX97 (Sheldrick, 1997)'
_computing_structure_refinement 'SHELXL-97 (Sheldrick, 1997)'
_computing_structure_solution 'SHELXS-97 (Sheldrick, 1990)'
_diffrn_ambient_temperature 173(2)
_diffrn_measured_fraction_theta_full 0.995
_diffrn_measured_fraction_theta_max 0.995
_diffrn_measurement_device_type 'Bruker P4'
_diffrn_measurement_method '\w scans'
_diffrn_radiation_monochromator graphite
_diffrn_radiation_source 'fine-focus sealed tube'
_diffrn_radiation_type MoK\a
_diffrn_radiation_wavelength 0.71073
_diffrn_reflns_av_R_equivalents 0.0658
_diffrn_reflns_av_sigmaI/netI 0.0632
_diffrn_reflns_limit_h_max 8
_diffrn_reflns_limit_h_min -10
_diffrn_reflns_limit_k_max 31
_diffrn_reflns_limit_k_min -26
_diffrn_reflns_limit_l_max 13
_diffrn_reflns_limit_l_min -13
_diffrn_reflns_number 14868
_diffrn_reflns_theta_full 25.36
_diffrn_reflns_theta_max 25.36
_diffrn_reflns_theta_min 1.53
_exptl_absorpt_coefficient_mu 0.072
_exptl_absorpt_correction_T_max 1.0000
_exptl_absorpt_correction_T_min 0.7237
_exptl_absorpt_correction_type empirical
_exptl_absorpt_process_details 'SADABS (Sheldrick, 1996)'
_exptl_crystal_colour Colorless
_exptl_crystal_density_diffrn 1.201
_exptl_crystal_density_method 'not measured'
_exptl_crystal_description platelet
_exptl_crystal_F_000 896
_exptl_crystal_size_max 0.25
_exptl_crystal_size_mid 0.12
_exptl_crystal_size_min 0.06
_refine_diff_density_max 0.407
_refine_diff_density_min -0.490
_refine_diff_density_rms 0.064
_refine_ls_extinction_method none
_refine_ls_goodness_of_fit_ref 1.238
_refine_ls_hydrogen_treatment constr
_refine_ls_matrix_type full
_refine_ls_number_parameters 289
_refine_ls_number_reflns 4244
_refine_ls_number_restraints 0
_refine_ls_restrained_S_all 1.238
_refine_ls_R_factor_gt 0.1152
_refine_ls_shift/su_max 0.000
_refine_ls_shift/su_mean 0.000
_refine_ls_structure_factor_coef Fsqd
_refine_ls_weighting_details 'calc w=1/[\s^2^(Fo^2^)+(0.0962P)^2^+3.6636P] where P=(Fo^2^+2Fc^2^)/3'
_refine_ls_weighting_scheme calc
_refine_ls_wR_factor_gt 0.2625
_reflns_number_gt 3682
_reflns_number_total 4244
_reflns_threshold_expression >2sigma(I)
_cod_data_source_file ICA-2012-392-292-299-1.cif
_cod_data_source_block L4
_cod_original_cell_volume 2321.0(8)
_cod_original_sg_symbol_H-M P2(1)/n
_cod_database_code 1512616

loop_
_symmetry_equiv_pos_as_xyz
'x, y, z'
'-x+1/2, y+1/2, -z+1/2'
'-x, -y, -z'
'x-1/2, -y-1/2, z-1/2'

loop_
_atom_site_label
_atom_site_type_symbol
_atom_site_fract_x
_atom_site_fract_y
_atom_site_fract_z
_atom_site_U_iso_or_equiv
_atom_site_adp_type
_atom_site_occupancy
_atom_site_symmetry_multiplicity
_atom_site_calc_flag
_atom_site_refinement_flags
O1 O 0.1863(4) 0.14718(12) 0.6875(3) 0.0409(8) Uani 1 1 d .
H1A H 0.1649 0.1510 0.6061 0.061 Uiso 1 1 calc R
N1 N 0.1920(5) 0.15798(14) 0.9288(3) 0.0356(9) Uani 1 1 d .
C2 C 0.3899(5) 0.09431(16) 0.6535(4) 0.0304(10) Uani 1 1 d .
C3 C 0.5198(5) 0.06009(16) 0.7063(4) 0.0329(10) Uani 1 1 d .
H3A H 0.5715 0.0466 0.6497 0.039 Uiso 1 1 calc R
C1 C 0.3148(5) 0.11449(16) 0.7373(4) 0.0317(10) Uani 1 1 d .
C9 C 0.1379(6) 0.17981(17) 1.0258(4) 0.0339(10) Uani 1 1 d .
C4 C 0.5769(5) 0.04479(16) 0.8383(4) 0.0309(10) Uani 1 1 d .
C6 C 0.3752(5) 0.10143(17) 0.8727(4) 0.0335(10) Uani 1 1 d .
C7 C 0.3064(6) 0.12430(16) 0.9649(4) 0.0345(10) Uani 1 1 d .
H7 H 0.3480 0.1138 1.0548 0.041 Uiso 1 1 calc R
C24 C 0.0945(5) 0.08950(17) 0.2951(4) 0.0356(10) Uani 1 1 d .
H24A H 0.1038 0.1230 0.2677 0.043 Uiso 1 1 calc R
C13 C 0.1827(6) 0.22582(17) 1.2275(4) 0.0380(11) Uani 1 1 d .
H13A H 0.2559 0.2419 1.3048 0.046 Uiso 1 1 calc R
C5 C 0.5027(5) 0.06647(17) 0.9203(4) 0.0350(10) Uani 1 1 d .
H5A H 0.5403 0.0571 1.0110 0.042 Uiso 1 1 calc R
C15 C 0.4300(6) 0.21076(19) 1.1639(5) 0.0419(11) Uani 1 1 d .
H15A H 0.4572 0.1940 1.0937 0.063 Uiso 1 1 calc R
H15B H 0.4944 0.1955 1.2495 0.063 Uiso 1 1 calc R
H15C H 0.4570 0.2467 1.1657 0.063 Uiso 1 1 calc R
C25 C 0.4792(5) 0.11830(16) 0.4651(4) 0.0306(10) Uani 1 1 d .
C18 C 0.3309(5) 0.10953(16) 0.5083(4) 0.0306(10) Uani 1 1 d .
H18A H 0.2740 0.1428 0.5012 0.037 Uiso 1 1 calc R
C12 C 0.0144(6) 0.22378(17) 1.2063(5) 0.0382(11) Uani 1 1 d .
C10 C -0.0333(6) 0.17770(17) 1.0027(4) 0.0354(10) Uani 1 1 d .
C14 C 0.2469(5) 0.20470(16) 1.1376(4) 0.0335(10) Uani 1 1 d .
C8 C 0.7181(6) 0.00773(18) 0.8910(4) 0.0404(11) Uani 1 1 d .
H8A H 0.7408 0.0015 0.9851 0.061 Uiso 1 1 calc R
H8B H 0.8173 0.0216 0.8801 0.061 Uiso 1 1 calc R
H8C H 0.6878 -0.0240 0.8420 0.061 Uiso 1 1 calc R
C19 C 0.2022(5) 0.07294(16) 0.4175(4) 0.0292(9) Uani 1 1 d .
C23 C -0.0252(6) 0.05824(19) 0.2131(4) 0.0390(11) Uani 1 1 d .
H23A H -0.1000 0.0707 0.1311 0.047 Uiso 1 1 calc R
C11 C -0.0915(6) 0.19971(17) 1.0939(4) 0.0385(11) Uani 1 1 d .
H11A H -0.2065 0.1982 1.0789 0.046 Uiso 1 1 calc R
C27 C 0.6677(6) 0.09146(17) 0.3598(5) 0.0392(11) Uani 1 1 d .
H27A H 0.6969 0.0679 0.3059 0.047 Uiso 1 1 calc R
C30 C 0.5779(6) 0.16054(18) 0.5112(5) 0.0415(11) Uani 1 1 d .
H30A H 0.5466 0.1850 0.5618 0.050 Uiso 1 1 calc R
C20 C 0.1904(6) 0.02286(17) 0.4525(4) 0.0370(11) Uani 1 1 d .
H20A H 0.2649 0.0103 0.5345 0.044 Uiso 1 1 calc R
C26 C 0.5260(6) 0.08422(17) 0.3889(4) 0.0354(10) Uani 1 1 d .
H26A H 0.4596 0.0552 0.3558 0.042 Uiso 1 1 calc R
C28 C 0.7667(6) 0.13319(19) 0.4093(5) 0.0429(12) Uani 1 1 d .
H28A H 0.8654 0.1381 0.3914 0.051 Uiso 1 1 calc R
C22 C -0.0382(6) 0.00850(19) 0.2487(5) 0.0432(12) Uani 1 1 d .
H22A H -0.1203 -0.0132 0.1915 0.052 Uiso 1 1 calc R
C21 C 0.0709(6) -0.00864(19) 0.3688(5) 0.0433(12) Uani 1 1 d .
H21A H 0.0638 -0.0425 0.3943 0.052 Uiso 1 1 calc R
C16 C -0.1490(6) 0.15053(19) 0.8817(5) 0.0448(12) Uani 1 1 d .
H16A H -0.2627 0.1525 0.8804 0.067 Uiso 1 1 calc R
H16B H -0.1157 0.1151 0.8847 0.067 Uiso 1 1 calc R
H16C H -0.1435 0.1664 0.8017 0.067 Uiso 1 1 calc R
C17 C -0.0493(7) 0.2472(2) 1.3067(5) 0.0510(13) Uani 1 1 d .
H17A H -0.1696 0.2426 1.2773 0.077 Uiso 1 1 calc R
H17B H -0.0233 0.2833 1.3149 0.077 Uiso 1 1 calc R
H17C H 0.0038 0.2309 1.3929 0.077 Uiso 1 1 calc R
C29 C 0.7206(6) 0.1675(2) 0.4846(5) 0.0472(12) Uani 1 1 d .
H29A H 0.7878 0.1963 0.5187 0.057 Uiso 1 1 calc R

loop_
_atom_site_aniso_label
_atom_site_aniso_U_11
_atom_site_aniso_U_22
_atom_site_aniso_U_33
_atom_site_aniso_U_23
_atom_site_aniso_U_13
_atom_site_aniso_U_12
O1 0.0403(18) 0.054(2) 0.0265(16) 0.0046(14) 0.0100(13) 0.0111(15)
N1 0.039(2) 0.040(2) 0.0298(19) -0.0029(16) 0.0146(16) -0.0028(18)
C2 0.035(2) 0.032(2) 0.024(2) -0.0039(17) 0.0085(17) -0.0049(18)
C3 0.035(2) 0.034(2) 0.032(2) -0.0037(18) 0.0146(18) -0.0005(19)
C1 0.032(2) 0.033(2) 0.029(2) -0.0047(18) 0.0109(18) -0.0015(19)
C9 0.041(2) 0.035(3) 0.030(2) 0.0025(18) 0.0184(19) 0.004(2)
C4 0.033(2) 0.030(2) 0.024(2) -0.0033(17) 0.0042(17) -0.0033(18)
C6 0.036(2) 0.036(2) 0.027(2) 0.0005(18) 0.0083(18) -0.0025(19)
C7 0.043(3) 0.034(2) 0.029(2) 0.0008(18) 0.0158(19) -0.001(2)
C24 0.038(2) 0.037(3) 0.032(2) 0.0038(19) 0.0130(19) 0.004(2)
C13 0.050(3) 0.035(3) 0.031(2) 0.0007(19) 0.016(2) 0.004(2)
C5 0.042(3) 0.038(3) 0.026(2) 0.0016(18) 0.0120(19) -0.003(2)
C15 0.041(3) 0.047(3) 0.038(3) -0.001(2) 0.015(2) 0.002(2)
C25 0.034(2) 0.032(2) 0.024(2) 0.0018(17) 0.0068(17) 0.0006(18)
C18 0.035(2) 0.033(2) 0.024(2) 0.0005(17) 0.0107(17) 0.0021(19)
C12 0.049(3) 0.032(2) 0.041(3) 0.002(2) 0.027(2) 0.003(2)
C10 0.041(3) 0.032(2) 0.034(2) 0.0033(19) 0.015(2) 0.001(2)
C14 0.039(2) 0.033(2) 0.030(2) 0.0023(18) 0.0141(19) 0.0026(19)
C8 0.045(3) 0.045(3) 0.030(2) -0.002(2) 0.012(2) 0.008(2)
C19 0.029(2) 0.036(2) 0.023(2) -0.0034(17) 0.0102(17) -0.0021(18)
C23 0.036(2) 0.052(3) 0.025(2) -0.002(2) 0.0061(19) 0.001(2)
C11 0.039(3) 0.039(3) 0.039(3) 0.007(2) 0.016(2) 0.003(2)
C27 0.049(3) 0.033(3) 0.041(3) -0.001(2) 0.023(2) 0.007(2)
C30 0.052(3) 0.039(3) 0.036(3) -0.008(2) 0.018(2) -0.001(2)
C20 0.040(3) 0.043(3) 0.024(2) 0.0033(19) 0.0066(19) -0.005(2)
C26 0.039(2) 0.031(2) 0.036(2) -0.0006(19) 0.014(2) -0.001(2)
C28 0.036(2) 0.053(3) 0.042(3) 0.005(2) 0.017(2) 0.002(2)
C22 0.041(3) 0.051(3) 0.036(2) -0.008(2) 0.010(2) -0.011(2)
C21 0.054(3) 0.039(3) 0.039(3) 0.003(2) 0.019(2) -0.009(2)
C16 0.039(3) 0.049(3) 0.044(3) -0.003(2) 0.011(2) 0.000(2)
C17 0.070(4) 0.044(3) 0.052(3) -0.002(2) 0.038(3) 0.008(3)
C29 0.047(3) 0.050(3) 0.046(3) -0.007(2) 0.018(2) -0.016(2)

loop_
_atom_type_symbol
_atom_type_description
_atom_type_scat_dispersion_real
_atom_type_scat_dispersion_imag
_atom_type_scat_source
C C 0.0033 0.0016 'International Tables Vol C Tables 4.2.6.8 and 6.1.1.4'
H H 0.0000 0.0000 'International Tables Vol C Tables 4.2.6.8 and 6.1.1.4'
N N 0.0061 0.0033 'International Tables Vol C Tables 4.2.6.8 and 6.1.1.4'
O O 0.0106 0.0060 'International Tables Vol C Tables 4.2.6.8 and 6.1.1.4'

loop_
_geom_angle_atom_site_label_1
_geom_angle_atom_site_label_2
_geom_angle_atom_site_label_3
_geom_angle
C1 O1 H1A 109.5
C7 N1 C9 118.9(4)
C3 C2 C1 118.5(4)
C3 C2 C18 121.1(4)
C1 C2 C18 120.5(4)
C4 C3 C2 123.0(4)
C4 C3 H3A 118.5
C2 C3 H3A 118.5
O1 C1 C2 119.5(4)
O1 C1 C6 120.8(4)
C2 C1 C6 119.7(4)
C14 C9 C10 120.5(4)
C14 C9 N1 122.2(4)
C10 C9 N1 117.2(4)
C5 C4 C3 117.3(4)
C5 C4 C8 121.6(4)
C3 C4 C8 121.1(4)
C5 C6 C1 119.7(4)
C5 C6 C7 119.1(4)
C1 C6 C7 121.1(4)
N1 C7 C6 122.6(4)
N1 C7 H7 118.7
C6 C7 H7 118.7
C23 C24 C19 121.1(4)
C23 C24 H24A 119.5
C19 C24 H24A 119.5
C12 C13 C14 121.6(4)
C12 C13 H13A 119.2
C14 C13 H13A 119.2
C6 C5 C4 121.7(4)
C6 C5 H5A 119.2
C4 C5 H5A 119.2
C14 C15 H15A 109.5
C14 C15 H15B 109.5
H15A C15 H15B 109.5
C14 C15 H15C 109.5
H15A C15 H15C 109.5
H15B C15 H15C 109.5
C26 C25 C30 118.0(4)
C26 C25 C18 122.7(4)
C30 C25 C18 119.1(4)
C2 C18 C25 110.5(3)
C2 C18 C19 112.9(3)
C25 C18 C19 113.2(3)
C2 C18 H18A 106.6
C25 C18 H18A 106.6
C19 C18 H18A 106.6
C11 C12 C13 118.9(4)
C11 C12 C17 121.4(4)
C13 C12 C17 119.7(4)
C11 C10 C9 118.9(4)
C11 C10 C16 121.3(4)
C9 C10 C16 119.8(4)
C13 C14 C9 118.5(4)
C13 C14 C15 118.5(4)
C9 C14 C15 123.0(4)
C4 C8 H8A 109.5
C4 C8 H8B 109.5
H8A C8 H8B 109.5
C4 C8 H8C 109.5
H8A C8 H8C 109.5
H8B C8 H8C 109.5
C24 C19 C20 118.1(4)
C24 C19 C18 119.5(4)
C20 C19 C18 122.4(4)
C24 C23 C22 120.8(4)
C24 C23 H23A 119.6
C22 C23 H23A 119.6
C12 C11 C10 121.6(4)
C12 C11 H11A 119.2
C10 C11 H11A 119.2
C28 C27 C26 119.8(4)
C28 C27 H27A 120.1
C26 C27 H27A 120.1
C29 C30 C25 121.0(4)
C29 C30 H30A 119.5
C25 C30 H30A 119.5
C21 C20 C19 120.5(4)
C21 C20 H20A 119.7
C19 C20 H20A 119.7
C25 C26 C27 121.3(4)
C25 C26 H26A 119.3
C27 C26 H26A 119.3
C29 C28 C27 119.3(4)
C29 C28 H28A 120.4
C27 C28 H28A 120.4
C21 C22 C23 118.6(4)
C21 C22 H22A 120.7
C23 C22 H22A 120.7
C22 C21 C20 120.9(4)
C22 C21 H21A 119.5
C20 C21 H21A 119.5
C10 C16 H16A 109.5
C10 C16 H16B 109.5
H16A C16 H16B 109.5
C10 C16 H16C 109.5
H16A C16 H16C 109.5
H16B C16 H16C 109.5
C12 C17 H17A 109.5
C12 C17 H17B 109.5
H17A C17 H17B 109.5
C12 C17 H17C 109.5
H17A C17 H17C 109.5
H17B C17 H17C 109.5
C28 C29 C30 120.6(5)
C28 C29 H29A 119.7
C30 C29 H29A 119.7

loop_
_geom_bond_atom_site_label_1
_geom_bond_atom_site_label_2
_geom_bond_distance
O1 C1 1.359(5)
O1 H1A 0.8400
N1 C7 1.286(6)
N1 C9 1.419(5)
C2 C3 1.397(6)
C2 C1 1.399(6)
C2 C18 1.523(5)
C3 C4 1.394(6)
C3 H3A 0.9500
C1 C6 1.411(6)
C9 C14 1.403(6)
C9 C10 1.412(6)
C4 C5 1.394(6)
C4 C8 1.511(6)
C6 C5 1.391(6)
C6 C7 1.466(6)
C7 H7 0.9500
C24 C23 1.374(6)
C24 C19 1.388(6)
C24 H24A 0.9500
C13 C12 1.391(7)
C13 C14 1.400(6)
C13 H13A 0.9500
C5 H5A 0.9500
C15 C14 1.514(6)
C15 H15A 0.9800
C15 H15B 0.9800
C15 H15C 0.9800
C25 C26 1.380(6)
C25 C30 1.389(6)
C25 C18 1.534(6)
C18 C19 1.536(6)
C18 H18A 1.0000
C12 C11 1.388(7)
C12 C17 1.519(6)
C10 C11 1.389(6)
C10 C16 1.514(6)
C8 H8A 0.9800
C8 H8B 0.9800
C8 H8C 0.9800
C19 C20 1.397(6)
C23 C22 1.391(7)
C23 H23A 0.9500
C11 H11A 0.9500
C27 C28 1.385(7)
C27 C26 1.386(6)
C27 H27A 0.9500
C30 C29 1.378(7)
C30 H30A 0.9500
C20 C21 1.384(6)
C20 H20A 0.9500
C26 H26A 0.9500
C28 C29 1.375(7)
C28 H28A 0.9500
C22 C21 1.380(7)
C22 H22A 0.9500
C21 H21A 0.9500
C16 H16A 0.9800
C16 H16B 0.9800
C16 H16C 0.9800
C17 H17A 0.9800
C17 H17B 0.9800
C17 H17C 0.9800
C29 H29A 0.9500

loop_
_geom_torsion_atom_site_label_1
_geom_torsion_atom_site_label_2
_geom_torsion_atom_site_label_3
_geom_torsion_atom_site_label_4
_geom_torsion
C1 C2 C3 C4 0.6(6)
C18 C2 C3 C4 -179.5(4)
C3 C2 C1 O1 -178.9(4)
C18 C2 C1 O1 1.2(6)
C3 C2 C1 C6 2.3(6)
C18 C2 C1 C6 -177.6(4)
C7 N1 C9 C14 57.7(6)
C7 N1 C9 C10 -125.2(5)
C2 C3 C4 C5 -2.2(6)
C2 C3 C4 C8 -179.9(4)
O1 C1 C6 C5 177.6(4)
C2 C1 C6 C5 -3.6(6)
O1 C1 C6 C7 -2.7(6)
C2 C1 C6 C7 176.1(4)
C9 N1 C7 C6 -177.1(4)
C5 C6 C7 N1 177.8(4)
C1 C6 C7 N1 -1.8(7)
C1 C6 C5 C4 1.9(7)
C7 C6 C5 C4 -177.7(4)
C3 C4 C5 C6 0.9(6)
C8 C4 C5 C6 178.6(4)
C3 C2 C18 C25 -42.2(5)
C1 C2 C18 C25 137.7(4)
C3 C2 C18 C19 85.7(5)
C1 C2 C18 C19 -94.4(5)
C26 C25 C18 C2 104.2(4)
C30 C25 C18 C2 -71.4(5)
C26 C25 C18 C19 -23.5(6)
C30 C25 C18 C19 160.9(4)
C14 C13 C12 C11 0.7(7)
C14 C13 C12 C17 180.0(4)
C14 C9 C10 C11 -1.4(6)
N1 C9 C10 C11 -178.5(4)
C14 C9 C10 C16 -179.8(4)
N1 C9 C10 C16 3.1(6)
C12 C13 C14 C9 -1.7(7)
C12 C13 C14 C15 176.9(4)
C10 C9 C14 C13 2.1(6)
N1 C9 C14 C13 179.1(4)
C10 C9 C14 C15 -176.5(4)
N1 C9 C14 C15 0.5(7)
C23 C24 C19 C20 2.8(6)
C23 C24 C19 C18 -178.1(4)
C2 C18 C19 C24 157.0(4)
C25 C18 C19 C24 -76.6(5)
C2 C18 C19 C20 -23.9(6)
C25 C18 C19 C20 102.5(5)
C19 C24 C23 C22 -2.2(7)
C13 C12 C11 C10 0.1(7)
C17 C12 C11 C10 -179.2(4)
C9 C10 C11 C12 0.3(7)
C16 C10 C11 C12 178.7(4)
C26 C25 C30 C29 -1.7(7)
C18 C25 C30 C29 174.1(4)
C24 C19 C20 C21 -2.0(7)
C18 C19 C20 C21 178.9(4)
C30 C25 C26 C27 0.5(6)
C18 C25 C26 C27 -175.2(4)
C28 C27 C26 C25 1.0(7)
C26 C27 C28 C29 -1.4(7)
C24 C23 C22 C21 0.6(7)
C23 C22 C21 C20 0.2(7)
C19 C20 C21 C22 0.5(7)
C27 C28 C29 C30 0.2(8)
C25 C30 C29 C28 1.4(8)
